data_1561966
loop_
_publ_author_name
'Zhao, Pei'
'Mangir Murshed, M.'
'Huq, Ashfia'
'Grossmann, Henrike K.'
'M\"adler, Lutz'
'Alekseev, Evgeny V.'
'Gesing, Thorsten M.'

_publ_section_title
;
 Nanoscale building blocks in a novel lithium arsenotungsten bronze:
 Synthesis and characterization
;
_journal_name_full 'Journal of Solid State Chemistry'
_journal_page_first 81
_journal_page_last 87
_journal_paper_doi 10.1016/j.jssc.2015.02.009
_journal_volume 226
_journal_year 2015
_chemical_formula_sum 'As Li3 O25 W7'
_chemical_formula_weight 1782.69
_space_group_IT_number 61
_space_group_name_Hall '-P 2ac 2ab'
_space_group_name_H-M_alt 'P b c a'
_symmetry_cell_setting orthorhombic
_symmetry_space_group_name_H-M 'P b c a'
_atom_sites_solution_hydrogens geom
_atom_sites_solution_primary direct
_atom_sites_solution_secondary difmap
_audit_creation_method SHELXL-97
_cell_angle_alpha 90.00
_cell_angle_beta 90.00
_cell_angle_gamma 90.00
_cell_formula_units_Z 8
_cell_length_a 7.2438(3)
_cell_length_b 10.0815(4)
_cell_length_c 49.0616(17)
_cell_measurement_temperature 293(2)
_cell_volume 3582.9(2)
_computing_structure_refinement 'SHELXL-97 (Sheldrick, 1997)'
_computing_structure_solution 'SHELXS-97 (Sheldrick, 1990)'
_diffrn_ambient_temperature 293(2)
_diffrn_measured_fraction_theta_full 0.998
_diffrn_measured_fraction_theta_max 0.998
_diffrn_radiation_monochromator graphite
_diffrn_radiation_source 'fine-focus sealed tube'
_diffrn_radiation_type MoK\a
_diffrn_radiation_wavelength 0.71073
_diffrn_reflns_av_R_equivalents 0.1196
_diffrn_reflns_av_sigmaI/netI 0.0378
_diffrn_reflns_limit_h_max 10
_diffrn_reflns_limit_h_min -10
_diffrn_reflns_limit_k_max 15
_diffrn_reflns_limit_k_min -15
_diffrn_reflns_limit_l_max 73
_diffrn_reflns_limit_l_min -73
_diffrn_reflns_number 186487
_diffrn_reflns_theta_full 32.13
_diffrn_reflns_theta_max 32.13
_diffrn_reflns_theta_min 2.49
_exptl_absorpt_coefficient_mu 46.720
_exptl_absorpt_correction_type semi-empirical
_exptl_crystal_density_diffrn 6.610
_exptl_crystal_density_method 'not measured'
_exptl_crystal_F_000 6080
_refine_diff_density_max 5.692
_refine_diff_density_min -5.297
_refine_diff_density_rms 0.783
_refine_ls_extinction_coef 0.000035(6)
_refine_ls_extinction_expression Fc^*^=kFc[1+0.001xFc^2^\l^3^/sin(2\q)]^-1/4^
_refine_ls_extinction_method SHELXL
_refine_ls_goodness_of_fit_ref 1.141
_refine_ls_hydrogen_treatment mixed
_refine_ls_matrix_type full
_refine_ls_number_parameters 186
_refine_ls_number_reflns 6277
_refine_ls_number_restraints 0
_refine_ls_restrained_S_all 1.141
_refine_ls_R_factor_all 0.0825
_refine_ls_R_factor_gt 0.0552
_refine_ls_shift/su_max 0.001
_refine_ls_shift/su_mean 0.000
_refine_ls_structure_factor_coef Fsqd
_refine_ls_weighting_details 'calc w=1/[\s^2^(Fo^2^)+(0.0481P)^2^+557.6992P] where P=(Fo^2^+2Fc^2^)/3'
_refine_ls_weighting_scheme calc
_refine_ls_wR_factor_gt 0.1330
_refine_ls_wR_factor_ref 0.1433
_reflns_number_gt 4631
_reflns_number_total 6277
_reflns_threshold_expression >2sigma(I)
_cod_data_source_file JSSC-2015-226-81.cif
_cod_data_source_block 200614_li_1_0m
_cod_depositor_comments
;
The following automatic conversions were performed:

data item '_symmetry_cell_setting' value 'Orthorhombic' was changed
to 'orthorhombic' in accordance with the built-in table derived from
the CIF Core dictionary named 'cif_core.dic' version 2.4.5 last
updated on 2014-11-21.

Automatic conversion script
Id: cif_fix_values 8369 2020-08-20 11:38:08Z andrius 
;
_cod_original_sg_symbol_H-M Pbca
_cod_database_code 1561966

loop_
_symmetry_equiv_pos_as_xyz
'x, y, z'
'-x+1/2, -y, z+1/2'
'x+1/2, -y+1/2, -z'
'-x, y+1/2, -z+1/2'
'-x, -y, -z'
'x-1/2, y, -z-1/2'
'-x-1/2, y-1/2, z'
'x, -y-1/2, z-1/2'

loop_
_atom_site_label
_atom_site_type_symbol
_atom_site_fract_x
_atom_site_fract_y
_atom_site_fract_z
_atom_site_U_iso_or_equiv
_atom_site_adp_type
_atom_site_occupancy
_atom_site_symmetry_multiplicity
_atom_site_calc_flag
_atom_site_refinement_flags
_atom_site_disorder_assembly
_atom_site_disorder_group
W1 W 1.11780(10) 0.57615(6) -0.248807(13) 0.00474(13) Uani 1 1 d . . .
W2 W 0.87160(9) 0.78880(6) -0.201261(12) 0.00413(13) Uani 1 1 d . . .
W3 W 1.11837(9) 1.04253(6) -0.157224(13) 0.00407(13) Uani 1 1 d . . .
W4 W 0.62718(9) 0.99494(6) -0.148151(12) 0.00360(13) Uani 1 1 d . . .
W5 W 1.12509(9) 0.74099(6) -0.106303(12) 0.00348(13) Uani 1 1 d . . .
W6 W 1.12905(9) 0.44630(6) -0.054978(12) 0.00341(12) Uani 1 1 d . . .
W7 W 1.37876(9) 0.54912(6) 0.056133(12) 0.00356(13) Uani 1 1 d . . .
As1 As 1.1246(2) 0.34520(15) 0.01245(3) 0.0032(3) Uani 1 1 d . . .
O1 O 1.1281(17) 0.5790(12) -0.0778(2) 0.006(2) Uiso 1 1 d . . .
O2 O 0.6278(18) 0.8814(12) -0.1225(3) 0.009(2) Uiso 1 1 d . . .
O3 O 0.6773(18) 0.7333(13) -0.2209(3) 0.010(2) Uiso 1 1 d . . .
O4 O 1.1271(18) 1.1771(12) -0.1785(2) 0.008(2) Uiso 1 1 d . . .
O5 O 0.8846(18) 0.6635(12) -0.1767(3) 0.009(2) Uiso 1 1 d . . .
O6 O 1.1202(18) 0.8911(13) -0.1245(3) 0.010(2) Uiso 1 1 d . . .
O7 O 1.3021(17) 0.8128(13) -0.0769(3) 0.009(2) Uiso 1 1 d . . .
O8 O 1.1251(17) 0.3178(11) -0.0211(2) 0.005(2) Uiso 1 1 d . . .
O9 O 1.3140(17) 0.4335(12) 0.0218(2) 0.006(2) Uiso 1 1 d . . .
O10 O 0.9452(17) 0.8158(13) -0.0782(3) 0.008(2) Uiso 1 1 d . . .
O11 O 0.9353(17) 0.6536(13) -0.1219(3) 0.007(2) Uiso 1 1 d . . .
O12 O 1.3135(17) 0.6600(12) -0.1229(3) 0.007(2) Uiso 1 1 d . . .
O13 O 1.3792(17) 0.4819(12) -0.0424(2) 0.009(2) Uiso 1 1 d . . .
O14 O 1.0641(17) 0.7418(13) -0.2230(3) 0.007(2) Uiso 1 1 d . . .
O15 O 1.0517(16) 0.9123(12) -0.1802(3) 0.006(2) Uiso 1 1 d . . .
O16 O 1.0733(16) 0.5802(12) -0.0233(2) 0.006(2) Uiso 1 1 d . . .
O17 O 1.3693(17) 0.6880(12) 0.0225(2) 0.008(2) Uiso 1 1 d . . .
O18 O 0.8742(16) 1.0658(11) -0.1430(2) 0.0031(19) Uiso 1 1 d . . .
O19 O 1.3710(18) 0.4197(12) 0.0785(3) 0.009(2) Uiso 1 1 d . . .
O20 O 1.3704(17) 1.0011(12) -0.1557(2) 0.007(2) Uiso 1 1 d . . .
O21 O 0.8774(17) 0.4101(12) -0.0566(3) 0.009(2) Uiso 1 1 d . . .
O22 O 0.8423(18) 0.9676(13) -0.2235(3) 0.010(2) Uiso 1 1 d . . .
O23 O 1.3674(17) 0.6173(12) -0.2404(3) 0.008(2) Uiso 1 1 d . . .
O24 O 0.6949(17) 0.8943(13) -0.1762(3) 0.008(2) Uiso 1 1 d . . .
O25 O 1.0764(19) 0.4650(14) -0.2235(3) 0.013(3) Uiso 1 1 d . . .
Li1 Li 1.134(5) 0.115(4) -0.0139(8) 0.021(7) Uiso 1 1 d . . .
Li2 Li 1.118(5) 1.267(3) -0.2115(7) 0.014(6) Uiso 1 1 d . . .
Li3 Li 0.866(4) 1.191(3) -0.1093(6) 0.004(5) Uiso 1 1 d . . .

loop_
_atom_site_aniso_label
_atom_site_aniso_U_11
_atom_site_aniso_U_22
_atom_site_aniso_U_33
_atom_site_aniso_U_23
_atom_site_aniso_U_13
_atom_site_aniso_U_12
W1 0.0040(3) 0.0040(3) 0.0062(3) -0.0006(2) 0.0000(2) -0.0002(3)
W2 0.0054(3) 0.0042(3) 0.0028(3) -0.00068(19) -0.0002(2) -0.0002(2)
W3 0.0034(3) 0.0053(3) 0.0035(3) -0.0008(2) -0.0006(2) -0.0002(2)
W4 0.0036(2) 0.0039(2) 0.0033(2) -0.00082(19) 0.0000(2) 0.0007(2)
W5 0.0049(3) 0.0030(2) 0.0026(3) -0.00092(19) 0.0003(2) 0.0002(2)
W6 0.0040(3) 0.0036(3) 0.0027(2) 0.00045(19) 0.0004(2) 0.0006(2)
W7 0.0038(2) 0.0045(3) 0.0024(2) 0.00009(19) -0.0006(2) -0.0003(2)
As1 0.0036(6) 0.0030(6) 0.0030(6) -0.0001(5) 0.0006(6) 0.0004(6)

loop_
_atom_type_symbol
_atom_type_description
_atom_type_scat_dispersion_real
_atom_type_scat_dispersion_imag
_atom_type_scat_source
As As 0.0499 2.0058 'International Tables Vol C Tables 4.2.6.8 and 6.1.1.4'
Li Li -0.0003 0.0001 'International Tables Vol C Tables 4.2.6.8 and 6.1.1.4'
O O 0.0106 0.0060 'International Tables Vol C Tables 4.2.6.8 and 6.1.1.4'
W W -0.8490 6.8722 'International Tables Vol C Tables 4.2.6.8 and 6.1.1.4'

loop_
_geom_angle_atom_site_label_1
_geom_angle_atom_site_label_2
_geom_angle_atom_site_label_3
_geom_angle
_geom_angle_site_symmetry_1
_geom_angle_site_symmetry_3
O25 W1 O22 100.5(6) . 4_744
O25 W1 O23 98.8(6) . .
O22 W1 O23 98.4(6) 4_744 .
O25 W1 O23 100.1(6) . 6
O22 W1 O23 94.4(6) 4_744 6
O23 W1 O23 154.8(7) . 6
O25 W1 O14 92.9(6) . .
O22 W1 O14 166.2(6) 4_744 .
O23 W1 O14 82.8(5) . .
O23 W1 O14 79.8(5) 6 .
O25 W1 O3 175.2(6) . 6_655
O22 W1 O3 84.0(5) 4_744 6_655
O23 W1 O3 78.7(5) . 6_655
O23 W1 O3 81.1(5) 6 6_655
O14 W1 O3 82.8(5) . 6_655
O25 W1 Li2 137.8(8) . 4_744
O22 W1 Li2 89.5(7) 4_744 4_744
O23 W1 Li2 120.3(7) . 4_744
O23 W1 Li2 37.9(7) 6 4_744
O14 W1 Li2 78.2(7) . 4_744
O3 W1 Li2 43.2(7) 6_655 4_744
O25 W1 Li2 94.7(8) . 7_855
O22 W1 Li2 134.3(7) 4_744 7_855
O23 W1 Li2 36.3(7) . 7_855
O23 W1 Li2 125.1(7) 6 7_855
O14 W1 Li2 46.7(7) . 7_855
O3 W1 Li2 80.9(7) 6_655 7_855
Li2 W1 Li2 107.3(11) 4_744 7_855
O5 W2 O3 100.8(6) . .
O5 W2 O14 100.1(6) . .
O3 W2 O14 101.8(6) . .
O5 W2 O24 89.6(5) . .
O3 W2 O24 89.7(5) . .
O14 W2 O24 163.1(5) . .
O5 W2 O15 93.2(5) . .
O3 W2 O15 161.0(5) . .
O14 W2 O15 88.1(5) . .
O24 W2 O15 77.6(5) . .
O5 W2 O22 167.3(5) . .
O3 W2 O22 84.9(5) . .
O14 W2 O22 89.8(5) . .
O24 W2 O22 78.9(5) . .
O15 W2 O22 79.0(5) . .
O4 W3 O15 101.8(6) . .
O4 W3 O20 99.5(6) . .
O15 W3 O20 97.1(5) . .
O4 W3 O18 99.2(5) . .
O15 W3 O18 94.0(5) . .
O20 W3 O18 155.9(5) . .
O4 W3 O12 91.9(5) . 7_865
O15 W3 O12 166.1(5) . 7_865
O20 W3 O12 82.3(5) . 7_865
O18 W3 O12 81.8(5) . 7_865
O4 W3 O6 170.9(5) . .
O15 W3 O6 87.3(5) . .
O20 W3 O6 79.2(5) . .
O18 W3 O6 80.0(5) . .
O12 W3 O6 78.9(5) 7_865 .
O4 W3 Li3 95.4(6) . .
O15 W3 Li3 128.6(6) . .
O20 W3 Li3 127.3(6) . .
O18 W3 Li3 35.2(6) . .
O12 W3 Li3 46.8(6) 7_865 .
O6 W3 Li3 78.6(6) . .
O2 W4 O24 100.8(6) . .
O2 W4 O20 99.8(6) . 1_455
O24 W4 O20 97.9(5) . 1_455
O2 W4 O18 98.6(5) . .
O24 W4 O18 93.2(5) . .
O20 W4 O18 156.3(5) 1_455 .
O2 W4 O11 93.4(5) . 7_765
O24 W4 O11 165.3(5) . 7_765
O20 W4 O11 83.3(5) 1_455 7_765
O18 W4 O11 80.8(5) . 7_765
O2 W4 O5 171.5(5) . 7_765
O24 W4 O5 87.7(5) . 7_765
O20 W4 O5 79.2(5) 1_455 7_765
O18 W4 O5 80.5(5) . 7_765
O11 W4 O5 78.1(5) 7_765 7_765
O2 W4 Li3 88.5(6) . .
O24 W4 Li3 130.9(6) . .
O20 W4 Li3 128.2(6) 1_455 .
O18 W4 Li3 37.7(6) . .
O11 W4 Li3 44.9(6) 7_765 .
O5 W4 Li3 85.6(6) 7_765 .
O6 W5 O12 100.2(6) . .
O6 W5 O11 100.9(6) . .
O12 W5 O11 99.6(5) . .
O6 W5 O10 90.7(6) . .
O12 W5 O10 164.6(5) . .
O11 W5 O10 88.9(5) . .
O6 W5 O7 93.8(6) . .
O12 W5 O7 90.2(5) . .
O11 W5 O7 160.5(5) . .
O10 W5 O7 78.2(5) . .
O6 W5 O1 170.0(5) . .
O12 W5 O1 86.6(5) . .
O11 W5 O1 85.0(5) . .
O10 W5 O1 81.2(5) . .
O7 W5 O1 78.8(5) . .
O1 W6 O7 101.0(6) . 7_855
O1 W6 O21 96.8(6) . .
O7 W6 O21 95.7(6) 7_855 .
O1 W6 O13 93.8(5) . .
O7 W6 O13 94.0(5) 7_855 .
O21 W6 O13 163.9(5) . .
O1 W6 O16 88.9(5) . .
O7 W6 O16 168.7(5) 7_855 .
O21 W6 O16 88.2(5) . .
O13 W6 O16 79.9(5) . .
O1 W6 O8 167.8(5) . .
O7 W6 O8 90.9(5) 7_855 .
O21 W6 O8 84.3(5) . .
O13 W6 O8 82.8(5) . .
O16 W6 O8 79.0(5) . .
O1 W6 Li1 89.8(8) . 7_865
O7 W6 Li1 129.6(8) 7_855 7_865
O21 W6 Li1 131.9(8) . 7_865
O13 W6 Li1 35.8(8) . 7_865
O16 W6 Li1 44.2(8) . 7_865
O8 W6 Li1 80.5(8) . 7_865
O19 W7 O10 101.5(6) . 3_565
O19 W7 O21 97.2(6) . 5_765
O10 W7 O21 95.2(6) 3_565 5_765
O19 W7 O13 97.6(6) . 5_865
O10 W7 O13 95.2(6) 3_565 5_865
O21 W7 O13 159.8(5) 5_765 5_865
O19 W7 O9 94.9(5) . .
O10 W7 O9 163.5(5) 3_565 .
O21 W7 O9 84.9(5) 5_765 .
O13 W7 O9 80.2(5) 5_865 .
O19 W7 O17 169.8(5) . .
O10 W7 O17 88.7(5) 3_565 .
O21 W7 O17 80.7(5) 5_765 .
O13 W7 O17 82.3(5) 5_865 .
O9 W7 O17 75.0(5) . .
O19 W7 Li1 92.2(8) . 3
O10 W7 Li1 128.3(8) 3_565 3
O21 W7 Li1 132.6(8) 5_765 3
O13 W7 Li1 33.1(8) 5_865 3
O9 W7 Li1 47.9(8) . 3
O17 W7 Li1 82.1(8) . 3
O17 As1 O8 97.8(6) 7_855 .
O17 As1 O9 113.4(6) 7_855 .
O8 As1 O9 110.5(6) . .
O17 As1 O16 110.5(6) 7_855 5_765
O8 As1 O16 112.5(6) . 5_765
O9 As1 O16 111.3(6) . 5_765
O17 As1 Li1 46.5(9) 7_855 .
O8 As1 Li1 51.3(9) . .
O9 As1 Li1 124.7(10) . .
O16 As1 Li1 123.9(10) 5_765 .
W6 O1 W5 179.2(7) . .
W4 O2 Li3 151.0(11) . 7_755
W2 O3 W1 137.4(7) . 6
W2 O3 Li2 126.7(11) . 7_755
W1 O3 Li2 93.6(10) 6 7_755
W3 O4 Li2 156.5(13) . .
W2 O5 W4 173.2(8) . 7_755
W5 O6 W3 164.1(7) . .
W6 O7 W5 148.9(7) 7_865 .
As1 O8 Li1 89.7(12) . .
As1 O8 W6 132.6(6) . .
Li1 O8 W6 137.6(12) . .
As1 O9 W7 133.4(7) . .
As1 O9 Li1 129.0(11) . 3
W7 O9 Li1 91.6(10) . 3
As1 O9 Li1 108.0(10) . 7_865
W7 O9 Li1 96.8(10) . 7_865
Li1 O9 Li1 83.9(14) 3 7_865
W7 O10 W5 148.6(7) 3_465 .
W5 O11 W4 142.7(7) . 7_755
W5 O11 Li3 122.0(9) . 7_755
W4 O11 Li3 94.9(8) 7_755 7_755
W5 O12 W3 142.8(7) . 7_855
W5 O12 Li3 123.0(9) . 7_855
W3 O12 Li3 93.9(8) 7_855 7_855
W7 O13 Li1 114.4(13) 5_865 7_865
W7 O13 W6 135.5(7) 5_865 .
Li1 O13 W6 108.2(13) 7_865 .
W2 O14 W1 133.8(7) . .
W2 O14 Li2 125.0(10) . 7_855
W1 O14 Li2 92.8(9) . 7_855
W3 O15 W2 156.7(7) . .
As1 O16 W6 132.6(7) 5_765 .
As1 O16 Li1 132.4(12) 5_765 7_865
W6 O16 Li1 94.2(11) . 7_865
As1 O17 Li1 94.9(13) 7_865 7_865
As1 O17 W7 147.5(7) 7_865 .
Li1 O17 W7 117.4(13) 7_865 .
W3 O18 W4 139.3(6) . .
W3 O18 Li3 112.8(10) . .
W4 O18 Li3 107.5(9) . .
W7 O19 Li3 166.6(12) . 3_565
W3 O20 W4 165.8(7) . 1_655
W6 O21 W7 156.0(7) . 5_765
W1 O22 W2 155.0(8) 4_754 .
W1 O23 W1 141.9(7) . 6_655
W1 O23 Li2 110.8(11) . 7_855
W1 O23 Li2 107.2(11) 6_655 7_855
W4 O24 W2 157.5(7) . .
W1 O25 Li2 143.7(12) . 1_545
O17 Li1 O13 158(2) 7_855 7_855
O17 Li1 O8 77.5(15) 7_855 .
O13 Li1 O8 124(2) 7_855 .
O17 Li1 O16 105.4(18) 7_855 7_855
O13 Li1 O16 77.5(14) 7_855 7_855
O8 Li1 O16 98.8(17) . 7_855
O17 Li1 O9 102.5(17) 7_855 3_455
O13 Li1 O9 72.3(13) 7_855 3_455
O8 Li1 O9 98.4(16) . 3_455
O16 Li1 O9 149.8(19) 7_855 3_455
O17 Li1 O9 68.9(13) 7_855 7_855
O13 Li1 O9 90.1(15) 7_855 7_855
O8 Li1 O9 145.6(19) . 7_855
O16 Li1 O9 83.4(13) 7_855 7_855
O9 Li1 O9 96.1(14) 3_455 7_855
O17 Li1 As1 38.6(8) 7_855 .
O13 Li1 As1 163(2) 7_855 .
O8 Li1 As1 39.0(7) . .
O16 Li1 As1 105.5(15) 7_855 .
O9 Li1 As1 103.5(14) 3_455 .
O9 Li1 As1 107.1(14) 7_855 .
O17 Li1 W6 143.4(18) 7_855 7_855
O13 Li1 W6 36.0(8) 7_855 7_855
O8 Li1 W6 116.2(16) . 7_855
O16 Li1 W6 41.6(7) 7_855 7_855
O9 Li1 W6 108.2(14) 3_455 7_855
O9 Li1 W6 88.2(11) 7_855 7_855
As1 Li1 W6 142.9(15) . 7_855
O17 Li1 W7 141.3(18) 7_855 3_455
O13 Li1 W7 32.5(8) 7_855 3_455
O8 Li1 W7 112.3(15) . 3_455
O16 Li1 W7 109.5(14) 7_855 3_455
O9 Li1 W7 40.5(7) 3_455 3_455
O9 Li1 W7 98.9(12) 7_855 3_455
As1 Li1 W7 138.3(14) . 3_455
W6 Li1 W7 67.9(8) 7_855 3_455
O17 Li1 Li1 83.0(17) 7_855 5_755
O13 Li1 Li1 77.4(16) 7_855 5_755
O8 Li1 Li1 138(2) . 5_755
O16 Li1 Li1 122(2) 7_855 5_755
O9 Li1 Li1 50.2(11) 3_455 5_755
O9 Li1 Li1 45.9(10) 7_855 5_755
As1 Li1 Li1 113.4(19) . 5_755
W6 Li1 Li1 101.6(16) 7_855 5_755
W7 Li1 Li1 64.6(12) 3_455 5_755
O4 Li2 O23 103.9(17) . 7_865
O4 Li2 O25 135.5(19) . 1_565
O23 Li2 O25 120.3(17) 7_865 1_565
O4 Li2 O3 98.1(16) . 7_765
O23 Li2 O3 78.1(13) 7_865 7_765
O25 Li2 O3 87.0(14) 1_565 7_765
O4 Li2 O14 97.0(15) . 7_865
O23 Li2 O14 73.2(12) 7_865 7_865
O25 Li2 O14 99.9(14) 1_565 7_865
O3 Li2 O14 150.1(17) 7_765 7_865
O4 Li2 W1 104.7(14) . 4_754
O23 Li2 W1 34.9(7) 7_865 4_754
O25 Li2 W1 108.7(13) 1_565 4_754
O3 Li2 W1 43.2(7) 7_765 4_754
O14 Li2 W1 107.7(12) 7_865 4_754
O4 Li2 W1 100.4(14) . 7_865
O23 Li2 W1 32.9(7) 7_865 7_865
O25 Li2 W1 119.0(14) 1_565 7_865
O3 Li2 W1 110.9(13) 7_765 7_865
O14 Li2 W1 40.6(6) 7_865 7_865
W1 Li2 W1 67.7(7) 4_754 7_865
O19 Li3 O2 145.1(16) 3_465 7_765
O19 Li3 O18 106.0(14) 3_465 .
O2 Li3 O18 108.7(13) 7_765 .
O19 Li3 O11 97.7(13) 3_465 7_765
O2 Li3 O11 95.1(12) 7_765 7_765
O18 Li3 O11 73.3(10) . 7_765
O19 Li3 O12 97.2(13) 3_465 7_865
O2 Li3 O12 90.8(12) 7_765 7_865
O18 Li3 O12 71.2(9) . 7_865
O11 Li3 O12 144.1(13) 7_765 7_865
O19 Li3 W4 96.8(11) 3_465 .
O2 Li3 W4 113.6(11) 7_765 .
O18 Li3 W4 34.8(6) . .
O11 Li3 W4 40.2(5) 7_765 .
O12 Li3 W4 105.6(10) 7_865 .
O19 Li3 W3 106.8(12) 3_465 .
O2 Li3 W3 100.9(11) 7_765 .
O18 Li3 W3 32.0(5) . .
O11 Li3 W3 104.9(10) 7_765 .
O12 Li3 W3 39.3(5) 7_865 .
W4 Li3 W3 66.7(5) . .

loop_
_geom_bond_atom_site_label_1
_geom_bond_atom_site_label_2
_geom_bond_distance
_geom_bond_site_symmetry_2
W1 O25 1.700(14) .
W1 O22 1.767(13) 4_744
W1 O23 1.900(13) .
W1 O23 1.934(13) 6
W1 O14 2.131(13) .
W1 O3 2.215(13) 6_655
W1 Li2 3.23(3) 4_744
W1 Li2 3.27(3) 7_855
W2 O5 1.749(12) .
W2 O3 1.795(13) .
W2 O14 1.819(13) .
W2 O24 2.070(13) .
W2 O15 2.078(12) .
W2 O22 2.118(13) .
W3 O4 1.714(12) .
W3 O15 1.797(12) .
W3 O20 1.874(12) .
W3 O18 1.916(11) .
W3 O12 2.118(13) 7_865
W3 O6 2.215(13) .
W3 Li3 3.33(3) .
W4 O2 1.700(13) .
W4 O24 1.777(13) .
W4 O20 1.898(12) 1_455
W4 O18 1.943(11) .
W4 O11 2.104(13) 7_765
W4 O5 2.203(12) 7_765
W4 Li3 3.25(3) .
W5 O6 1.757(13) .
W5 O12 1.786(12) .
W5 O11 1.803(13) .
W5 O10 2.041(13) .
W5 O7 2.061(13) .
W5 O1 2.151(12) .
W6 O1 1.744(12) .
W6 O7 1.794(13) 7_855
W6 O21 1.861(13) .
W6 O13 1.948(13) .
W6 O16 2.097(12) .
W6 O8 2.107(11) .
W6 Li1 3.15(4) 7_865
W7 O19 1.707(12) .
W7 O10 1.805(13) 3_565
W7 O21 1.901(13) 5_765
W7 O13 1.905(13) 5_865
W7 O9 2.102(12) .
W7 O17 2.164(12) .
W7 Li1 3.23(4) 3
As1 O17 1.661(12) 7_855
As1 O8 1.669(11) .
As1 O9 1.698(12) .
As1 O16 1.705(12) 5_765
As1 Li1 2.65(4) .
O2 Li3 2.03(3) 7_755
O3 W1 2.215(13) 6
O3 Li2 2.21(4) 7_755
O4 Li2 1.85(4) .
O5 W4 2.203(12) 7_755
O7 W6 1.794(13) 7_865
O8 Li1 2.07(4) .
O9 Li1 2.40(4) 3
O9 Li1 2.57(4) 7_865
O10 W7 1.805(13) 3_465
O11 W4 2.104(13) 7_755
O11 Li3 2.30(3) 7_755
O12 W3 2.118(13) 7_855
O12 Li3 2.43(3) 7_855
O13 W7 1.905(13) 5_865
O13 Li1 1.94(4) 7_865
O14 Li2 2.38(4) 7_855
O16 As1 1.705(12) 5_765
O16 Li1 2.20(4) 7_865
O17 As1 1.661(12) 7_865
O17 Li1 1.93(4) 7_865
O18 Li3 2.08(3) .
O19 Li3 1.88(3) 3_565
O20 W4 1.898(12) 1_655
O21 W7 1.901(13) 5_765
O22 W1 1.767(13) 4_754
O23 W1 1.934(13) 6_655
O23 Li2 2.08(4) 7_855
O25 Li2 2.10(4) 1_545
Li1 O17 1.93(4) 7_855
Li1 O13 1.94(4) 7_855
Li1 O16 2.20(4) 7_855
Li1 O9 2.40(4) 3_455
Li1 O9 2.57(4) 7_855
Li1 W6 3.15(4) 7_855
Li1 W7 3.23(4) 3_455
Li1 Li1 3.32(8) 5_755
Li2 O23 2.08(4) 7_865
Li2 O25 2.10(4) 1_565
Li2 O3 2.21(4) 7_765
Li2 O14 2.38(4) 7_865
Li2 W1 3.23(3) 4_754
Li2 W1 3.27(3) 7_865
Li3 O19 1.88(3) 3_465
Li3 O2 2.03(3) 7_765
Li3 O11 2.30(3) 7_765
Li3 O12 2.43(3) 7_865

loop_
_geom_torsion_atom_site_label_1
_geom_torsion_atom_site_label_2
_geom_torsion_atom_site_label_3
_geom_torsion_atom_site_label_4
_geom_torsion
_geom_torsion_site_symmetry_1
_geom_torsion_site_symmetry_2
_geom_torsion_site_symmetry_3
_geom_torsion_site_symmetry_4
O7 W6 O1 W5 44(65) 7_855 . . .
O21 W6 O1 W5 -54(65) . . . .
O13 W6 O1 W5 139(65) . . . .
O16 W6 O1 W5 -142(65) . . . .
O8 W6 O1 W5 -148(63) . . . .
Li1 W6 O1 W5 174(100) 7_865 . . .
O6 W5 O1 W6 149(63) . . . .
O12 W5 O1 W6 -77(65) . . . .
O11 W5 O1 W6 23(65) . . . .
O10 W5 O1 W6 112(65) . . . .
O7 W5 O1 W6 -168(100) . . . .
O24 W4 O2 Li3 -14(2) . . . 7_755
O20 W4 O2 Li3 86(2) 1_455 . . 7_755
O18 W4 O2 Li3 -109(2) . . . 7_755
O11 W4 O2 Li3 170(2) 7_765 . . 7_755
O5 W4 O2 Li3 168(3) 7_765 . . 7_755
Li3 W4 O2 Li3 -146(2) . . . 7_755
O5 W2 O3 W1 -74.3(11) . . . 6
O14 W2 O3 W1 28.6(11) . . . 6
O24 W2 O3 W1 -163.8(10) . . . 6
O15 W2 O3 W1 148.9(12) . . . 6
O22 W2 O3 W1 117.3(11) . . . 6
O5 W2 O3 Li2 83.2(14) . . . 7_755
O14 W2 O3 Li2 -174.0(14) . . . 7_755
O24 W2 O3 Li2 -6.4(14) . . . 7_755
O15 W2 O3 Li2 -54(2) . . . 7_755
O22 W2 O3 Li2 -85.3(14) . . . 7_755
O15 W3 O4 Li2 -6(3) . . . .
O20 W3 O4 Li2 94(3) . . . .
O18 W3 O4 Li2 -102(3) . . . .
O12 W3 O4 Li2 176(3) 7_865 . . .
O6 W3 O4 Li2 175(4) . . . .
Li3 W3 O4 Li2 -137(3) . . . .
O3 W2 O5 W4 1(6) . . . 7_755
O14 W2 O5 W4 -103(6) . . . 7_755
O24 W2 O5 W4 90(6) . . . 7_755
O15 W2 O5 W4 168(6) . . . 7_755
O22 W2 O5 W4 116(6) . . . 7_755
O12 W5 O6 W3 48(3) . . . .
O11 W5 O6 W3 -54(3) . . . .
O10 W5 O6 W3 -143(3) . . . .
O7 W5 O6 W3 139(3) . . . .
O1 W5 O6 W3 -179.6(19) . . . .
O4 W3 O6 W5 -161(3) . . . .
O15 W3 O6 W5 19(3) . . . .
O20 W3 O6 W5 -79(3) . . . .
O18 W3 O6 W5 113(3) . . . .
O12 W3 O6 W5 -163(3) 7_865 . . .
Li3 W3 O6 W5 149(3) . . . .
O6 W5 O7 W6 40.6(15) . . . 7_865
O12 W5 O7 W6 140.8(14) . . . 7_865
O11 W5 O7 W6 -99(2) . . . 7_865
O10 W5 O7 W6 -49.3(14) . . . 7_865
O1 W5 O7 W6 -132.6(15) . . . 7_865
O17 As1 O8 Li1 -0.1(13) 7_855 . . .
O9 As1 O8 Li1 118.6(12) . . . .
O16 As1 O8 Li1 -116.2(12) 5_765 . . .
O17 As1 O8 W6 -177.5(8) 7_855 . . .
O9 As1 O8 W6 -58.8(10) . . . .
O16 As1 O8 W6 66.4(10) 5_765 . . .
Li1 As1 O8 W6 -177.4(16) . . . .
O1 W6 O8 As1 -5(3) . . . .
O7 W6 O8 As1 163.3(9) 7_855 . . .
O21 W6 O8 As1 -101.0(10) . . . .
O13 W6 O8 As1 69.4(9) . . . .
O16 W6 O8 As1 -11.7(9) . . . .
Li1 W6 O8 As1 33.2(11) 7_865 . . .
O1 W6 O8 Li1 179(3) . . . .
O7 W6 O8 Li1 -12.8(19) 7_855 . . .
O21 W6 O8 Li1 82.9(19) . . . .
O13 W6 O8 Li1 -106.7(19) . . . .
O16 W6 O8 Li1 172.2(19) . . . .
Li1 W6 O8 Li1 -142.9(14) 7_865 . . .
O17 As1 O9 W7 -90.9(10) 7_855 . . .
O8 As1 O9 W7 160.3(8) . . . .
O16 As1 O9 W7 34.5(11) 5_765 . . .
Li1 As1 O9 W7 -143.2(12) . . . .
O17 As1 O9 Li1 53.5(15) 7_855 . . 3
O8 As1 O9 Li1 -55.2(15) . . . 3
O16 As1 O9 Li1 178.9(14) 5_765 . . 3
Li1 As1 O9 Li1 1(2) . . . 3
O17 As1 O9 Li1 150.5(11) 7_855 . . 7_865
O8 As1 O9 Li1 41.7(12) . . . 7_865
O16 As1 O9 Li1 -84.1(11) 5_765 . . 7_865
Li1 As1 O9 Li1 98.2(16) . . . 7_865
O19 W7 O9 As1 64.5(10) . . . .
O10 W7 O9 As1 -123.4(17) 3_565 . . .
O21 W7 O9 As1 -32.3(10) 5_765 . . .
O13 W7 O9 As1 161.5(10) 5_865 . . .
O17 W7 O9 As1 -114.0(10) . . . .
Li1 W7 O9 As1 153.1(15) 3 . . .
O19 W7 O9 Li1 -88.6(11) . . . 3
O10 W7 O9 Li1 83(2) 3_565 . . 3
O21 W7 O9 Li1 174.6(11) 5_765 . . 3
O13 W7 O9 Li1 8.3(10) 5_865 . . 3
O17 W7 O9 Li1 92.9(10) . . . 3
O19 W7 O9 Li1 -172.7(10) . . . 7_865
O10 W7 O9 Li1 -1(2) 3_565 . . 7_865
O21 W7 O9 Li1 90.5(10) 5_765 . . 7_865
O13 W7 O9 Li1 -75.8(10) 5_865 . . 7_865
O17 W7 O9 Li1 8.8(10) . . . 7_865
Li1 W7 O9 Li1 -84.1(14) 3 . . 7_865
O6 W5 O10 W7 -46.2(14) . . . 3_465
O12 W5 O10 W7 89(2) . . . 3_465
O11 W5 O10 W7 -147.1(14) . . . 3_465
O7 W5 O10 W7 47.5(13) . . . 3_465
O1 W5 O10 W7 127.8(14) . . . 3_465
O6 W5 O11 W4 108.4(12) . . . 7_755
O12 W5 O11 W4 6.0(12) . . . 7_755
O10 W5 O11 W4 -161.1(12) . . . 7_755
O7 W5 O11 W4 -113.3(16) . . . 7_755
O1 W5 O11 W4 -79.8(11) . . . 7_755
O6 W5 O11 Li3 -81.4(11) . . . 7_755
O12 W5 O11 Li3 176.2(11) . . . 7_755
O10 W5 O11 Li3 9.1(11) . . . 7_755
O7 W5 O11 Li3 57(2) . . . 7_755
O1 W5 O11 Li3 90.4(11) . . . 7_755
O6 W5 O12 W3 -84.3(12) . . . 7_855
O11 W5 O12 W3 18.8(12) . . . 7_855
O10 W5 O12 W3 141.2(16) . . . 7_855
O7 W5 O12 W3 -178.1(11) . . . 7_855
O1 W5 O12 W3 103.1(11) . . . 7_855
O6 W5 O12 Li3 86.6(11) . . . 7_855
O11 W5 O12 Li3 -170.4(11) . . . 7_855
O10 W5 O12 Li3 -48(2) . . . 7_855
O7 W5 O12 Li3 -7.3(11) . . . 7_855
O1 W5 O12 Li3 -86.0(10) . . . 7_855
O1 W6 O13 W7 -78.0(10) . . . 5_865
O7 W6 O13 W7 23.3(10) 7_855 . . 5_865
O21 W6 O13 W7 150.6(15) . . . 5_865
O16 W6 O13 W7 -166.2(10) . . . 5_865
O8 W6 O13 W7 113.8(10) . . . 5_865
Li1 W6 O13 W7 -162.5(18) 7_865 . . 5_865
O1 W6 O13 Li1 84.4(14) . . . 7_865
O7 W6 O13 Li1 -174.2(14) 7_855 . . 7_865
O21 W6 O13 Li1 -47(2) . . . 7_865
O16 W6 O13 Li1 -3.8(13) . . . 7_865
O8 W6 O13 Li1 -83.8(13) . . . 7_865
O5 W2 O14 W1 66.2(10) . . . .
O3 W2 O14 W1 -37.2(10) . . . .
O24 W2 O14 W1 -169.5(13) . . . .
O15 W2 O14 W1 159.1(9) . . . .
O22 W2 O14 W1 -122.0(9) . . . .
O5 W2 O14 Li2 -72.7(13) . . . 7_855
O3 W2 O14 Li2 -176.1(12) . . . 7_855
O24 W2 O14 Li2 52(2) . . . 7_855
O15 W2 O14 Li2 20.2(12) . . . 7_855
O22 W2 O14 Li2 99.2(12) . . . 7_855
O25 W1 O14 W2 -53.6(10) . . . .
O22 W1 O14 W2 112(2) 4_744 . . .
O23 W1 O14 W2 -152.2(10) . . . .
O23 W1 O14 W2 46.1(9) 6 . . .
O3 W1 O14 W2 128.4(10) 6_655 . . .
Li2 W1 O14 W2 84.7(11) 4_744 . . .
Li2 W1 O14 W2 -147.3(14) 7_855 . . .
O25 W1 O14 Li2 93.7(10) . . . 7_855
O22 W1 O14 Li2 -101(2) 4_744 . . 7_855
O23 W1 O14 Li2 -4.8(9) . . . 7_855
O23 W1 O14 Li2 -166.5(10) 6 . . 7_855
O3 W1 O14 Li2 -84.3(9) 6_655 . . 7_855
Li2 W1 O14 Li2 -127.9(12) 4_744 . . 7_855
O4 W3 O15 W2 -90.9(18) . . . .
O20 W3 O15 W2 167.9(18) . . . .
O18 W3 O15 W2 9.4(18) . . . .
O12 W3 O15 W2 81(3) 7_865 . . .
O6 W3 O15 W2 89.1(18) . . . .
Li3 W3 O15 W2 16(2) . . . .
O5 W2 O15 W3 -94.1(18) . . . .
O3 W2 O15 W3 44(3) . . . .
O14 W2 O15 W3 165.9(19) . . . .
O24 W2 O15 W3 -5.2(18) . . . .
O22 W2 O15 W3 75.7(18) . . . .
O1 W6 O16 As1 80.0(10) . . . 5_765
O7 W6 O16 As1 -128(2) 7_855 . . 5_765
O21 W6 O16 As1 -16.9(10) . . . 5_765
O13 W6 O16 As1 174.0(10) . . . 5_765
O8 W6 O16 As1 -101.4(10) . . . 5_765
Li1 W6 O16 As1 170.9(16) 7_865 . . 5_765
O1 W6 O16 Li1 -90.9(11) . . . 7_865
O7 W6 O16 Li1 61(3) 7_855 . . 7_865
O21 W6 O16 Li1 172.2(11) . . . 7_865
O13 W6 O16 Li1 3.2(11) . . . 7_865
O8 W6 O16 Li1 87.7(11) . . . 7_865
O19 W7 O17 As1 165(3) . . . 7_865
O10 W7 O17 As1 -9.8(14) 3_565 . . 7_865
O21 W7 O17 As1 85.7(14) 5_765 . . 7_865
O13 W7 O17 As1 -105.3(14) 5_865 . . 7_865
O9 W7 O17 As1 172.9(15) . . . 7_865
Li1 W7 O17 As1 -138.7(15) 3 . . 7_865
O19 W7 O17 Li1 -21(4) . . . 7_865
O10 W7 O17 Li1 164.2(15) 3_565 . . 7_865
O21 W7 O17 Li1 -100.3(15) 5_765 . . 7_865
O13 W7 O17 Li1 68.8(15) 5_865 . . 7_865
O9 W7 O17 Li1 -13.1(15) . . . 7_865
Li1 W7 O17 Li1 35(2) 3 . . 7_865
O4 W3 O18 W4 101.2(10) . . . .
O15 W3 O18 W4 -1.5(10) . . . .
O20 W3 O18 W4 -118.8(12) . . . .
O12 W3 O18 W4 -168.2(10) 7_865 . . .
O6 W3 O18 W4 -88.0(9) . . . .
Li3 W3 O18 W4 -172.4(16) . . . .
O4 W3 O18 Li3 -86.4(10) . . . .
O15 W3 O18 Li3 170.9(10) . . . .
O20 W3 O18 Li3 53.6(16) . . . .
O12 W3 O18 Li3 4.3(10) 7_865 . . .
O6 W3 O18 Li3 84.4(10) . . . .
O2 W4 O18 W3 96.4(10) . . . .
O24 W4 O18 W3 -5.0(10) . . . .
O20 W4 O18 W3 -123.2(12) 1_455 . . .
O11 W4 O18 W3 -171.5(10) 7_765 . . .
O5 W4 O18 W3 -92.2(9) 7_765 . . .
Li3 W4 O18 W3 172.7(15) . . . .
O2 W4 O18 Li3 -76.3(10) . . . .
O24 W4 O18 Li3 -177.7(10) . . . .
O20 W4 O18 Li3 64.2(15) 1_455 . . .
O11 W4 O18 Li3 15.8(10) 7_765 . . .
O5 W4 O18 Li3 95.2(10) 7_765 . . .
O10 W7 O19 Li3 12(5) 3_565 . . 3_565
O21 W7 O19 Li3 -85(5) 5_765 . . 3_565
O13 W7 O19 Li3 109(5) 5_865 . . 3_565
O9 W7 O19 Li3 -170(5) . . . 3_565
O17 W7 O19 Li3 -162(4) . . . 3_565
Li1 W7 O19 Li3 142(5) 3 . . 3_565
O4 W3 O20 W4 78(3) . . . 1_655
O15 W3 O20 W4 -179(100) . . . 1_655
O18 W3 O20 W4 -62(4) . . . 1_655
O12 W3 O20 W4 -13(3) 7_865 . . 1_655
O6 W3 O20 W4 -93(3) . . . 1_655
Li3 W3 O20 W4 -26(3) . . . 1_655
O1 W6 O21 W7 -47.9(19) . . . 5_765
O7 W6 O21 W7 -149.8(18) 7_855 . . 5_765
O13 W6 O21 W7 83(3) . . . 5_765
O16 W6 O21 W7 40.8(18) . . . 5_765
O8 W6 O21 W7 119.9(18) . . . 5_765
Li1 W6 O21 W7 48(2) 7_865 . . 5_765
O5 W2 O22 W1 154(2) . . . 4_754
O3 W2 O22 W1 -88.7(18) . . . 4_754
O14 W2 O22 W1 13.3(18) . . . 4_754
O24 W2 O22 W1 -179.4(18) . . . 4_754
O15 W2 O22 W1 101.3(18) . . . 4_754
O25 W1 O23 W1 99.7(12) . . . 6_655
O22 W1 O23 W1 -2.3(12) 4_744 . . 6_655
O23 W1 O23 W1 -121.9(14) 6 . . 6_655
O14 W1 O23 W1 -168.4(12) . . . 6_655
O3 W1 O23 W1 -84.4(11) 6_655 . . 6_655
Li2 W1 O23 W1 -96.7(13) 4_744 . . 6_655
Li2 W1 O23 W1 -174.4(19) 7_855 . . 6_655
O25 W1 O23 Li2 -85.9(12) . . . 7_855
O22 W1 O23 Li2 172.0(12) 4_744 . . 7_855
O23 W1 O23 Li2 52.5(11) 6 . . 7_855
O14 W1 O23 Li2 5.9(12) . . . 7_855
O3 W1 O23 Li2 90.0(12) 6_655 . . 7_855
Li2 W1 O23 Li2 77.7(18) 4_744 . . 7_855
O2 W4 O24 W2 -78(2) . . . .
O20 W4 O24 W2 -179.3(19) 1_455 . . .
O18 W4 O24 W2 22(2) . . . .
O11 W4 O24 W2 87(3) 7_765 . . .
O5 W4 O24 W2 102(2) 7_765 . . .
Li3 W4 O24 W2 20(2) . . . .
O5 W2 O24 W4 75(2) . . . .
O3 W2 O24 W4 176(2) . . . .
O14 W2 O24 W4 -51(3) . . . .
O15 W2 O24 W4 -18.6(19) . . . .
O22 W2 O24 W4 -100(2) . . . .
O22 W1 O25 Li2 22(2) 4_744 . . 1_545
O23 W1 O25 Li2 -79(2) . . . 1_545
O23 W1 O25 Li2 118(2) 6 . . 1_545
O14 W1 O25 Li2 -162(2) . . . 1_545
O3 W1 O25 Li2 -137(6) 6_655 . . 1_545
Li2 W1 O25 Li2 123(2) 4_744 . . 1_545
Li2 W1 O25 Li2 -115.2(16) 7_855 . . 1_545
As1 O8 Li1 O17 0.1(11) . . . 7_855
W6 O8 Li1 O17 177.2(10) . . . 7_855
As1 O8 Li1 O13 175(2) . . . 7_855
W6 O8 Li1 O13 -8(4) . . . 7_855
As1 O8 Li1 O16 -103.8(13) . . . 7_855
W6 O8 Li1 O16 73(2) . . . 7_855
As1 O8 Li1 O9 101.1(12) . . . 3_455
W6 O8 Li1 O9 -82(2) . . . 3_455
As1 O8 Li1 O9 -13(3) . . . 7_855
W6 O8 Li1 O9 164(2) . . . 7_855
W6 O8 Li1 As1 177.1(18) . . . .
As1 O8 Li1 W6 -143.7(14) . . . 7_855
W6 O8 Li1 W6 33(3) . . . 7_855
As1 O8 Li1 W7 140.8(12) . . . 3_455
W6 O8 Li1 W7 -42(2) . . . 3_455
As1 O8 Li1 Li1 65(3) . . . 5_755
W6 O8 Li1 Li1 -118(3) . . . 5_755
O8 As1 Li1 O17 -179.8(17) . . . 7_855
O9 As1 Li1 O17 90.6(13) . . . 7_855
O16 As1 Li1 O17 -86.8(13) 5_765 . . 7_855
O17 As1 Li1 O13 167(8) 7_855 . . 7_855
O8 As1 Li1 O13 -13(6) . . . 7_855
O9 As1 Li1 O13 -103(7) . . . 7_855
O16 As1 Li1 O13 80(7) 5_765 . . 7_855
O17 As1 Li1 O8 179.8(17) 7_855 . . .
O9 As1 Li1 O8 -89.6(12) . . . .
O16 As1 Li1 O8 93.0(11) 5_765 . . .
O17 As1 Li1 O16 -95.4(17) 7_855 . . 7_855
O8 As1 Li1 O16 84.8(15) . . . 7_855
O9 As1 Li1 O16 -5(2) . . . 7_855
O16 As1 Li1 O16 177.8(7) 5_765 . . 7_855
O17 As1 Li1 O9 93.1(16) 7_855 . . 3_455
O8 As1 Li1 O9 -86.7(15) . . . 3_455
O9 As1 Li1 O9 -176.2(6) . . . 3_455
O16 As1 Li1 O9 6.4(18) 5_765 . . 3_455
O17 As1 Li1 O9 -7.7(8) 7_855 . . 7_855
O8 As1 Li1 O9 173(2) . . . 7_855
O9 As1 Li1 O9 82.9(15) . . . 7_855
O16 As1 Li1 O9 -94.5(14) 5_765 . . 7_855
O17 As1 Li1 W6 -118(3) 7_855 . . 7_855
O8 As1 Li1 W6 62(2) . . . 7_855
O9 As1 Li1 W6 -28(3) . . . 7_855
O16 As1 Li1 W6 154.8(19) 5_765 . . 7_855
O17 As1 Li1 W7 118(3) 7_855 . . 3_455
O8 As1 Li1 W7 -61.4(18) . . . 3_455
O9 As1 Li1 W7 -151.0(16) . . . 3_455
O16 As1 Li1 W7 32(3) 5_765 . . 3_455
O17 As1 Li1 Li1 41.0(15) 7_855 . . 5_755
O8 As1 Li1 Li1 -139(2) . . . 5_755
O9 As1 Li1 Li1 131.6(16) . . . 5_755
O16 As1 Li1 Li1 -46(2) 5_765 . . 5_755
W3 O4 Li2 O23 -13(4) . . . 7_865
W3 O4 Li2 O25 160.3(19) . . . 1_565
W3 O4 Li2 O3 66(4) . . . 7_765
W3 O4 Li2 O14 -88(3) . . . 7_865
W3 O4 Li2 W1 23(4) . . . 4_754
W3 O4 Li2 W1 -47(4) . . . 7_865
W3 O18 Li3 O19 -96.2(13) . . . 3_465
W4 O18 Li3 O19 78.6(14) . . . 3_465
W3 O18 Li3 O2 80.5(14) . . . 7_765
W4 O18 Li3 O2 -104.7(13) . . . 7_765
W3 O18 Li3 O11 170.3(7) . . . 7_765
W4 O18 Li3 O11 -14.8(9) . . . 7_765
W3 O18 Li3 O12 -3.9(9) . . . 7_865
W4 O18 Li3 O12 170.9(6) . . . 7_865
W3 O18 Li3 W4 -174.8(11) . . . .
W4 O18 Li3 W3 174.8(11) . . . .
O2 W4 Li3 O19 -2.4(11) . . . 3_465
O24 W4 Li3 O19 -105.3(11) . . . 3_465
O20 W4 Li3 O19 98.9(11) 1_455 . . 3_465
O18 W4 Li3 O19 -108.4(15) . . . 3_465
O11 W4 Li3 O19 93.9(13) 7_765 . . 3_465
O5 W4 Li3 O19 171.5(11) 7_765 . . 3_465
O2 W4 Li3 O2 -164.9(12) . . . 7_765
O24 W4 Li3 O2 92.1(14) . . . 7_765
O20 W4 Li3 O2 -63.6(15) 1_455 . . 7_765
O18 W4 Li3 O2 89.1(14) . . . 7_765
O11 W4 Li3 O2 -68.6(12) 7_765 . . 7_765
O5 W4 Li3 O2 9.0(12) 7_765 . . 7_765
O2 W4 Li3 O18 106.1(9) . . . .
O24 W4 Li3 O18 3.1(13) . . . .
O20 W4 Li3 O18 -152.6(8) 1_455 . . .
O11 W4 Li3 O18 -157.7(13) 7_765 . . .
O5 W4 Li3 O18 -80.1(9) 7_765 . . .
O2 W4 Li3 O11 -96.3(8) . . . 7_765
O24 W4 Li3 O11 160.7(8) . . . 7_765
O20 W4 Li3 O11 5.0(11) 1_455 . . 7_765
O18 W4 Li3 O11 157.7(13) . . . 7_765
O5 W4 Li3 O11 77.5(8) 7_765 . . 7_765
O2 W4 Li3 O12 97.2(10) . . . 7_865
O24 W4 Li3 O12 -5.8(14) . . . 7_865
O20 W4 Li3 O12 -161.5(7) 1_455 . . 7_865
O18 W4 Li3 O12 -8.9(6) . . . 7_865
O11 W4 Li3 O12 -166.6(14) 7_765 . . 7_865
O5 W4 Li3 O12 -89.0(9) 7_765 . . 7_865
O2 W4 Li3 W3 103.1(5) . . . .
O24 W4 Li3 W3 0.1(9) . . . .
O20 W4 Li3 W3 -155.6(5) 1_455 . . .
O18 W4 Li3 W3 -3.0(6) . . . .
O11 W4 Li3 W3 -160.6(9) 7_765 . . .
O5 W4 Li3 W3 -83.1(5) 7_765 . . .
O4 W3 Li3 O19 -168.3(12) . . . 3_465
O15 W3 Li3 O19 81.8(13) . . . 3_465
O20 W3 Li3 O19 -62.0(14) . . . 3_465
O18 W3 Li3 O19 93.5(15) . . . 3_465
O12 W3 Li3 O19 -80.7(12) 7_865 . . 3_465
O6 W3 Li3 O19 4.7(11) . . . 3_465
O4 W3 Li3 O2 -9.7(11) . . . 7_765
O15 W3 Li3 O2 -119.6(10) . . . 7_765
O20 W3 Li3 O2 96.5(11) . . . 7_765
O18 W3 Li3 O2 -107.9(15) . . . 7_765
O12 W3 Li3 O2 77.9(11) 7_865 . . 7_765
O6 W3 Li3 O2 163.3(11) . . . 7_765
O4 W3 Li3 O18 98.2(10) . . . .
O15 W3 Li3 O18 -11.6(13) . . . .
O20 W3 Li3 O18 -155.5(8) . . . .
O12 W3 Li3 O18 -174.2(14) 7_865 . . .
O6 W3 Li3 O18 -88.8(10) . . . .
O4 W3 Li3 O11 88.6(10) . . . 7_765
O15 W3 Li3 O11 -21.2(14) . . . 7_765
O20 W3 Li3 O11 -165.1(8) . . . 7_765
O18 W3 Li3 O11 -9.6(7) . . . 7_765
O12 W3 Li3 O11 176.2(14) 7_865 . . 7_765
O6 W3 Li3 O11 -98.3(10) . . . 7_765
O4 W3 Li3 O12 -87.6(8) . . . 7_865
O15 W3 Li3 O12 162.6(7) . . . 7_865
O20 W3 Li3 O12 18.7(10) . . . 7_865
O18 W3 Li3 O12 174.2(14) . . . 7_865
O6 W3 Li3 O12 85.5(7) . . . 7_865
O4 W3 Li3 W4 101.4(5) . . . .
O15 W3 Li3 W4 -8.4(9) . . . .
O20 W3 Li3 W4 -152.3(5) . . . .
O18 W3 Li3 W4 3.2(7) . . . .
O12 W3 Li3 W4 -171.0(9) 7_865 . . .
O6 W3 Li3 W4 -85.5(5) . . . .
